data_7234771
loop_
_publ_author_name
'Fangyi Chen'
'Taiji Tian'
'Binglian Bai'
'Jian Wang'
'Haitao Wang'
'Min Li'

_publ_section_title
;
 Crystal structures, intermolecular interactions and fluorescence
 properties of a series of symmetrical bi-1,3,4-oxadiazole derivatives
;
_journal_name_full 'Journal of Materials Chemistry C'
_journal_page_first 4451
_journal_page_last 4458
_journal_paper_doi 10.1039/C6TC00324A
_journal_volume 4
_journal_year 2016
_chemical_formula_sum 'C12 H6 N4 O2 S2'
_chemical_formula_weight 302.33
_chemical_name_common TBOXD
_chemical_name_systematic 2,2-bis(thienyl)-bi-1,3,4-oxadiazole
_space_group_IT_number 14
_space_group_name_Hall '-P 2ybc'
_space_group_name_H-M_alt 'P 1 21/c 1'
_symmetry_cell_setting monoclinic
_symmetry_space_group_name_H-M 'P 1 21/c 1'
_atom_sites_solution_hydrogens geom
_atom_sites_solution_primary direct
_atom_sites_solution_secondary difmap
_cell_angle_alpha 90.00
_cell_angle_beta 97.98(3)
_cell_angle_gamma 90.00
_cell_formula_units_Z 2
_cell_length_a 3.8535(8)
_cell_length_b 15.665(3)
_cell_length_c 10.114(2)
_cell_measurement_reflns_used 1370
_cell_measurement_temperature 293(2)
_cell_measurement_theta_max 27.47
_cell_measurement_theta_min 3.30
_cell_volume 604.6(2)
_computing_cell_refinement 'Bruker XSCANS'
_computing_data_collection 'Bruker XSCANS'
_computing_data_reduction 'Bruker SHELXTL'
_computing_molecular_graphics 'Bruker SHELXTL'
_computing_publication_material 'Bruker SHELXTL'
_computing_structure_refinement 'SHELXL-97 (Sheldrick, 1997)'
_computing_structure_solution 'SHELXS-97 (Sheldrick, 1990)'
_diffrn_ambient_temperature 293(2)
_diffrn_measured_fraction_theta_full 0.996
_diffrn_measured_fraction_theta_max 0.996
_diffrn_measurement_device_type 'Bruker P4'
_diffrn_measurement_method '\w scans'
_diffrn_radiation_monochromator graphite
_diffrn_radiation_source 'fine-focus sealed tube'
_diffrn_radiation_type MoK\a
_diffrn_radiation_wavelength 0.71073
_diffrn_reflns_av_R_equivalents 0.0417
_diffrn_reflns_av_sigmaI/netI 0.0370
_diffrn_reflns_limit_h_max 4
_diffrn_reflns_limit_h_min -5
_diffrn_reflns_limit_k_max 19
_diffrn_reflns_limit_k_min -20
_diffrn_reflns_limit_l_max 13
_diffrn_reflns_limit_l_min -13
_diffrn_reflns_number 5755
_diffrn_reflns_theta_full 27.47
_diffrn_reflns_theta_max 27.47
_diffrn_reflns_theta_min 3.30
_exptl_absorpt_coefficient_mu 0.446
_exptl_absorpt_correction_type none
_exptl_crystal_density_diffrn 1.661
_exptl_crystal_density_method 'not measured'
_exptl_crystal_description needle
_exptl_crystal_F_000 308
_refine_diff_density_max 0.487
_refine_diff_density_min -0.557
_refine_diff_density_rms 0.080
_refine_ls_extinction_method none
_refine_ls_goodness_of_fit_ref 1.092
_refine_ls_hydrogen_treatment constr
_refine_ls_matrix_type full
_refine_ls_number_parameters 91
_refine_ls_number_reflns 1370
_refine_ls_number_restraints 0
_refine_ls_restrained_S_all 1.092
_refine_ls_R_factor_all 0.0519
_refine_ls_R_factor_gt 0.0428
_refine_ls_shift/su_max 0.000
_refine_ls_shift/su_mean 0.000
_refine_ls_structure_factor_coef Fsqd
_refine_ls_weighting_details 'calc w=1/[\s^2^(Fo^2^)+(0.0664P)^2^+0.1083P] where P=(Fo^2^+2Fc^2^)/3'
_refine_ls_weighting_scheme calc
_refine_ls_wR_factor_gt 0.1091
_refine_ls_wR_factor_ref 0.1140
_reflns_number_gt 1105
_reflns_number_total 1370
_reflns_threshold_expression >2sigma(I)
_cod_data_source_file J-Mater-Chem-C-2016-4-4451.cif
_cod_data_source_block tboxd
_cod_depositor_comments
;
The following automatic conversions were performed:

data item '_symmetry_cell_setting' value 'Monoclinic' was changed to
'monoclinic' in accordance with the built-in table derived from the
CIF Core dictionary named 'cif_core.dic' version 2.4.5 last updated
on 2014-11-21.

Automatic conversion script
Id: cif_fix_values 6909 2019-04-08 15:41:33Z antanas 
;
_cod_original_sg_symbol_H-M P2(1)/c
_cod_database_code 7234771

loop_
_symmetry_equiv_pos_as_xyz
'x, y, z'
'-x, y+1/2, -z+1/2'
'-x, -y, -z'
'x, -y-1/2, z-1/2'

loop_
_atom_site_label
_atom_site_type_symbol
_atom_site_fract_x
_atom_site_fract_y
_atom_site_fract_z
_atom_site_U_iso_or_equiv
_atom_site_adp_type
_atom_site_occupancy
_atom_site_symmetry_multiplicity
_atom_site_calc_flag
_atom_site_refinement_flags
_atom_site_disorder_assembly
_atom_site_disorder_group
S1 S 0.04876(14) 0.31861(4) 0.30952(5) 0.0303(2) Uani 1 1 d . . .
O1 O 0.4727(4) 0.11568(9) 0.51087(14) 0.0260(3) Uani 1 1 d . . .
C7 C 0.2579(5) 0.16278(14) 0.41902(19) 0.0256(4) Uani 1 1 d . . .
N1 N 0.0812(5) 0.11614(12) 0.32714(18) 0.0305(4) Uani 1 1 d . . .
C4 C 0.2566(5) 0.25422(14) 0.43456(19) 0.0242(4) Uani 1 1 d . . .
N2 N 0.1827(5) 0.03120(11) 0.35665(18) 0.0308(4) Uani 1 1 d . . .
C3 C 0.4092(5) 0.30134(13) 0.5437(2) 0.0246(4) Uani 1 1 d . . .
H3 H 0.5334 0.2779 0.6205 0.029 Uiso 1 1 calc R . .
C8 C 0.4098(5) 0.03456(12) 0.4637(2) 0.0256(4) Uani 1 1 d . . .
C2 C 0.3504(6) 0.39012(13) 0.5225(2) 0.0278(5) Uani 1 1 d . . .
H2 H 0.4326 0.4318 0.5846 0.033 Uiso 1 1 calc R . .
C1 C 0.1601(6) 0.40777(14) 0.4012(2) 0.0305(5) Uani 1 1 d . . .
H1 H 0.0983 0.4627 0.3720 0.037 Uiso 1 1 calc R . .

loop_
_atom_site_aniso_label
_atom_site_aniso_U_11
_atom_site_aniso_U_22
_atom_site_aniso_U_33
_atom_site_aniso_U_23
_atom_site_aniso_U_13
_atom_site_aniso_U_12
S1 0.0285(3) 0.0402(3) 0.0211(3) 0.0018(2) -0.0008(2) 0.0008(2)
O1 0.0308(8) 0.0257(7) 0.0211(7) -0.0028(5) 0.0023(6) -0.0034(6)
C7 0.0259(10) 0.0338(11) 0.0176(9) -0.0003(7) 0.0046(7) -0.0025(8)
N1 0.0347(10) 0.0331(9) 0.0230(9) -0.0018(7) 0.0013(7) -0.0029(8)
C4 0.0249(10) 0.0294(10) 0.0185(9) 0.0026(7) 0.0033(7) -0.0005(8)
N2 0.0363(11) 0.0326(9) 0.0233(9) -0.0042(7) 0.0029(7) -0.0056(8)
C3 0.0265(10) 0.0268(10) 0.0208(10) 0.0005(7) 0.0047(8) 0.0004(8)
C8 0.0287(11) 0.0274(10) 0.0218(10) -0.0056(8) 0.0065(8) -0.0060(9)
C2 0.0317(12) 0.0282(10) 0.0233(10) -0.0018(8) 0.0033(8) 0.0004(9)
C1 0.0303(11) 0.0311(11) 0.0306(11) 0.0056(8) 0.0063(9) 0.0061(9)

loop_
_atom_type_symbol
_atom_type_description
_atom_type_scat_dispersion_real
_atom_type_scat_dispersion_imag
_atom_type_scat_source
C C 0.0033 0.0016 'International Tables Vol C Tables 4.2.6.8 and 6.1.1.4'
H H 0.0000 0.0000 'International Tables Vol C Tables 4.2.6.8 and 6.1.1.4'
N N 0.0061 0.0033 'International Tables Vol C Tables 4.2.6.8 and 6.1.1.4'
O O 0.0106 0.0060 'International Tables Vol C Tables 4.2.6.8 and 6.1.1.4'
S S 0.1246 0.1234 'International Tables Vol C Tables 4.2.6.8 and 6.1.1.4'

loop_
_geom_angle_atom_site_label_1
_geom_angle_atom_site_label_2
_geom_angle_atom_site_label_3
_geom_angle
_geom_angle_site_symmetry_1
_geom_angle_site_symmetry_3
C1 S1 C4 91.39(11) . .
C8 O1 C7 101.69(15) . .
N1 C7 O1 112.93(19) . .
N1 C7 C4 128.90(19) . .
O1 C7 C4 118.17(17) . .
C7 N1 N2 106.11(17) . .
C3 C4 C7 127.40(19) . .
C3 C4 S1 111.97(16) . .
C7 C4 S1 120.63(15) . .
C8 N2 N1 105.93(16) . .
C4 C3 C2 111.07(18) . .
N2 C8 O1 113.34(18) . .
N2 C8 C8 128.4(2) . 3_656
O1 C8 C8 118.3(2) . 3_656
C1 C2 C3 112.80(19) . .
C2 C1 S1 112.77(16) . .

loop_
_geom_bond_atom_site_label_1
_geom_bond_atom_site_label_2
_geom_bond_distance
_geom_bond_site_symmetry_2
S1 C1 1.698(2) .
S1 C4 1.725(2) .
O1 C8 1.367(2) .
O1 C7 1.371(2) .
C7 N1 1.298(3) .
C7 C4 1.441(3) .
N1 N2 1.407(3) .
C4 C3 1.389(3) .
N2 C8 1.295(3) .
C3 C2 1.420(3) .
C8 C8 1.433(4) 3_656
C2 C1 1.368(3) .
